data_7057638
loop_
_publ_author_name
'Kersen, \"Ulo'
'Wojtczak, Andrzej'
'Bienko, Alina'
'Jezierska, Julia'

_publ_section_title
;
 The effects of protonated heterocyclic cations on the structural and
 magnetic properties of tetrachlorocuprate(ii) anions; X-ray,
 magnetochemical and EPR studies
;
_journal_issue 19
_journal_name_full 'New Journal of Chemistry'
_journal_page_first 15705
_journal_paper_doi 10.1039/C8NJ03155J
_journal_volume 42
_journal_year 2018
_chemical_formula_moiety '2(C6 H8 Cl N2), Cl4 Cu, 2(H2 O)'
_chemical_formula_sum 'C12 H20 Cl6 Cu N4 O2'
_chemical_formula_weight 528.56
_space_group_crystal_system triclinic
_space_group_IT_number 2
_space_group_name_Hall '-P 1'
_space_group_name_H-M_alt 'P -1'
_symmetry_space_group_name_Hall '-P 1'
_symmetry_space_group_name_H-M 'P -1'
_atom_sites_solution_hydrogens difmap
_atom_sites_solution_primary patterson
_atom_sites_solution_secondary difmap
_audit_creation_method SHELXL-2014
_audit_update_record
;
2017-01-30 deposited with the CCDC.
2018-08-09 downloaded from the CCDC.
;
_cell_angle_alpha 94.831(6)
_cell_angle_beta 90.917(7)
_cell_angle_gamma 91.361(6)
_cell_formula_units_Z 1
_cell_length_a 7.1563(6)
_cell_length_b 8.0445(5)
_cell_length_c 9.1508(8)
_cell_measurement_reflns_used 1932
_cell_measurement_temperature 293(2)
_cell_measurement_theta_max 28.2406
_cell_measurement_theta_min 2.2277
_cell_volume 524.70(7)
_computing_cell_refinement 'CrysAlisPro 1.171.38.43 (Rigaku OD, 2015)'
_computing_data_collection 'CrysAlisPro 1.171.38.43 (Rigaku OD, 2015)'
_computing_data_reduction 'CrysAlisPro 1.171.38.43 (Rigaku OD, 2015)'
_computing_publication_material 'CIFTAB (Sheldrick, 2014)'
_computing_structure_refinement 'SHELXL-2014 (Sheldrick, 2014)'
_computing_structure_solution 'SHELXS-2014 (Sheldrick, 2014)'
_diffrn_ambient_temperature 293(2)
_diffrn_detector_area_resol_mean 8.2564
_diffrn_measured_fraction_theta_full 1.000
_diffrn_measured_fraction_theta_max 0.885
_diffrn_measurement_device_type 'Oxford Sapphire CCD'
_diffrn_measurement_method '\w scans'
_diffrn_radiation_type MoK\a
_diffrn_radiation_wavelength 0.71073
_diffrn_reflns_av_R_equivalents 0.0167
_diffrn_reflns_av_unetI/netI 0.0336
_diffrn_reflns_Laue_measured_fraction_full 1.000
_diffrn_reflns_Laue_measured_fraction_max 0.885
_diffrn_reflns_limit_h_max 9
_diffrn_reflns_limit_h_min -9
_diffrn_reflns_limit_k_max 10
_diffrn_reflns_limit_k_min -10
_diffrn_reflns_limit_l_max 11
_diffrn_reflns_limit_l_min -12
_diffrn_reflns_number 3419
_diffrn_reflns_point_group_measured_fraction_full 1.000
_diffrn_reflns_point_group_measured_fraction_max 0.885
_diffrn_reflns_theta_full 25.000
_diffrn_reflns_theta_max 28.370
_diffrn_reflns_theta_min 2.234
_diffrn_source 'fine-focus sealed tube'
_exptl_absorpt_coefficient_mu 1.819
_exptl_absorpt_correction_T_max 0.817
_exptl_absorpt_correction_T_min 0.464
_exptl_absorpt_correction_type analytical
_exptl_absorpt_process_details 'Oxford Diffraction CrysAlis'
_exptl_crystal_colour green
_exptl_crystal_density_diffrn 1.673
_exptl_crystal_description plate
_exptl_crystal_F_000 267
_exptl_crystal_recrystallization_method 'Re-crystallisation from solvent'
_exptl_crystal_size_max 0.516
_exptl_crystal_size_mid 0.417
_exptl_crystal_size_min 0.111
_refine_diff_density_max 0.370
_refine_diff_density_min -0.366
_refine_diff_density_rms 0.069
_refine_ls_extinction_method none
_refine_ls_goodness_of_fit_ref 1.083
_refine_ls_hydrogen_treatment constr
_refine_ls_matrix_type full
_refine_ls_number_parameters 115
_refine_ls_number_reflns 2329
_refine_ls_number_restraints 0
_refine_ls_restrained_S_all 1.083
_refine_ls_R_factor_all 0.0483
_refine_ls_R_factor_gt 0.0355
_refine_ls_shift/su_max 0.000
_refine_ls_shift/su_mean 0.000
_refine_ls_structure_factor_coef Fsqd
_refine_ls_weighting_details 'w=1/[\s^2^(Fo^2^)+(0.0500P)^2^] where P=(Fo^2^+2Fc^2^)/3'
_refine_ls_weighting_scheme calc
_refine_ls_wR_factor_gt 0.0902
_refine_ls_wR_factor_ref 0.0949
_reflns_Friedel_coverage 0.000
_reflns_number_gt 1865
_reflns_number_total 2329
_reflns_threshold_expression 'I > 2\s(I)'
_cod_data_source_file c8nj03155j2.cif
_cod_data_source_block e1153a
_cod_depositor_comments 'Adding full bibliography for 7057638--7057639.cif.'
_cod_database_code 7057638
_shelx_space_group_comment
;
The symmetry employed for this shelxl refinement is uniquely defined
by the following loop, which should always be used as a source of
symmetry information in preference to the above space-group names.
They are only intended as comments.
;
_shelx_estimated_absorpt_t_min 0.454
_shelx_estimated_absorpt_t_max 0.824
_shelxl_version_number 2014-3

loop_
_space_group_symop_operation_xyz
'x, y, z'
'-x, -y, -z'

loop_
_atom_site_label
_atom_site_type_symbol
_atom_site_fract_x
_atom_site_fract_y
_atom_site_fract_z
_atom_site_U_iso_or_equiv
_atom_site_adp_type
_atom_site_occupancy
_atom_site_site_symmetry_order
_atom_site_calc_flag
_atom_site_refinement_flags_posn
_atom_site_refinement_flags_adp
_atom_site_refinement_flags_occupancy
Cu1 Cu 0.5000 0.5000 -0.5000 0.03374(15) Uani 1 2 d S . P
Cl1 Cl 0.75888(11) 0.66668(10) -0.49819(8) 0.0546(2) Uani 1 1 d . . .
Cl2 Cl 0.49786(11) 0.52489(10) -0.25069(7) 0.0536(2) Uani 1 1 d . . .
N1 N 0.1777(3) 0.8022(3) -0.0534(2) 0.0348(5) Uani 1 1 d . . .
H1N H 0.1324 0.7237 -0.1228 0.042 Uiso 1 1 d R U .
C2 C 0.2311(3) 0.9488(3) -0.0975(3) 0.0348(6) Uani 1 1 d . . .
Cl21 Cl 0.23401(11) 0.96871(11) -0.28096(7) 0.0587(2) Uani 1 1 d . . .
C3 C 0.2805(3) 1.0834(3) 0.0040(3) 0.0346(6) Uani 1 1 d . . .
N31 N 0.3273(4) 1.2353(3) -0.0388(3) 0.0544(7) Uani 1 1 d . . .
H1N3 H 0.3820 1.3161 0.0371 0.065 Uiso 1 1 d R U .
H2N3 H 0.3407 1.2549 -0.1379 0.065 Uiso 1 1 d R U .
C4 C 0.2776(3) 1.0497(3) 0.1506(3) 0.0354(6) Uani 1 1 d . . .
H4A H 0.3111 1.1348 0.2220 0.042 Uiso 1 1 calc R U .
C5 C 0.2269(3) 0.8948(3) 0.1944(3) 0.0338(5) Uani 1 1 d . . .
C51 C 0.2283(5) 0.8625(4) 0.3530(3) 0.0500(7) Uani 1 1 d . . .
H51A H 0.2684 0.9621 0.4114 0.060 Uiso 1 1 calc R U .
H51B H 0.1046 0.8303 0.3807 0.060 Uiso 1 1 calc R U .
H51C H 0.3127 0.7745 0.3688 0.060 Uiso 1 1 calc R U .
C6 C 0.1742(4) 0.7709(3) 0.0874(3) 0.0363(6) Uani 1 1 d . . .
H6A H 0.1363 0.6661 0.1132 0.044 Uiso 1 1 calc R U .
O1W O 0.0298(3) 0.5567(3) -0.2385(2) 0.0505(5) Uani 1 1 d . . .
H1W1 H -0.0598 0.5613 -0.2906 0.061 Uiso 1 1 d R U .
H2W1 H 0.1149 0.4843 -0.2715 0.061 Uiso 1 1 d R U .

loop_
_atom_site_aniso_label
_atom_site_aniso_U_11
_atom_site_aniso_U_22
_atom_site_aniso_U_33
_atom_site_aniso_U_23
_atom_site_aniso_U_13
_atom_site_aniso_U_12
Cu1 0.0384(3) 0.0283(2) 0.0344(2) 0.00273(18) 0.00192(18) -0.00251(18)
Cl1 0.0563(5) 0.0574(5) 0.0476(4) -0.0049(3) 0.0084(3) -0.0242(4)
Cl2 0.0640(5) 0.0612(5) 0.0350(3) 0.0049(3) 0.0011(3) -0.0159(4)
N1 0.0363(11) 0.0399(12) 0.0271(10) -0.0020(9) -0.0035(9) -0.0031(9)
C2 0.0314(13) 0.0491(16) 0.0248(11) 0.0076(11) 0.0008(10) 0.0015(11)
Cl21 0.0644(5) 0.0881(6) 0.0254(3) 0.0146(3) 0.0022(3) 0.0018(4)
C3 0.0306(13) 0.0376(14) 0.0360(13) 0.0055(11) 0.0042(10) 0.0000(10)
N31 0.0676(17) 0.0441(14) 0.0529(14) 0.0154(12) 0.0041(13) -0.0110(12)
C4 0.0377(14) 0.0385(14) 0.0291(12) -0.0019(11) 0.0009(10) -0.0004(11)
C5 0.0350(13) 0.0406(14) 0.0259(11) 0.0036(11) 0.0006(10) 0.0019(11)
C51 0.066(2) 0.0565(19) 0.0281(12) 0.0076(13) 0.0014(13) 0.0058(15)
C6 0.0425(15) 0.0353(14) 0.0312(12) 0.0058(11) 0.0003(11) -0.0047(11)
O1W 0.0512(12) 0.0570(13) 0.0406(10) -0.0100(9) -0.0021(9) -0.0053(9)

loop_
_atom_type_symbol
_atom_type_description
_atom_type_scat_dispersion_real
_atom_type_scat_dispersion_imag
_atom_type_scat_source
C C 0.0033 0.0016 'International Tables Vol C Tables 4.2.6.8 and 6.1.1.4'
H H 0.0000 0.0000 'International Tables Vol C Tables 4.2.6.8 and 6.1.1.4'
N N 0.0061 0.0033 'International Tables Vol C Tables 4.2.6.8 and 6.1.1.4'
O O 0.0106 0.0060 'International Tables Vol C Tables 4.2.6.8 and 6.1.1.4'
Cl Cl 0.1484 0.1585 'International Tables Vol C Tables 4.2.6.8 and 6.1.1.4'
Cu Cu 0.3201 1.2651 'International Tables Vol C Tables 4.2.6.8 and 6.1.1.4'

loop_
_geom_angle_atom_site_label_1
_geom_angle_atom_site_label_2
_geom_angle_atom_site_label_3
_geom_angle
_geom_angle_site_symmetry_1
_geom_angle_site_symmetry_3
Cl1 Cu1 Cl1 180.0 2_664 .
Cl1 Cu1 Cl2 90.62(3) 2_664 2_664
Cl1 Cu1 Cl2 89.38(3) . 2_664
Cl1 Cu1 Cl2 89.38(3) 2_664 .
Cl1 Cu1 Cl2 90.62(3) . .
Cl2 Cu1 Cl2 180.00(4) 2_664 .
C2 N1 C6 123.1(2) . .
C2 N1 H1N 117.4 . .
C6 N1 H1N 119.3 . .
N1 C2 C3 121.0(2) . .
N1 C2 Cl21 117.83(19) . .
C3 C2 Cl21 121.1(2) . .
N31 C3 C4 122.7(2) . .
N31 C3 C2 121.8(2) . .
C4 C3 C2 115.5(2) . .
C3 N31 H1N3 116.3 . .
C3 N31 H2N3 122.4 . .
H1N3 N31 H2N3 119.1 . .
C5 C4 C3 122.7(2) . .
C5 C4 H4A 118.7 . .
C3 C4 H4A 118.7 . .
C6 C5 C4 117.9(2) . .
C6 C5 C51 120.9(2) . .
C4 C5 C51 121.1(2) . .
C5 C51 H51A 109.5 . .
C5 C51 H51B 109.5 . .
H51A C51 H51B 109.5 . .
C5 C51 H51C 109.5 . .
H51A C51 H51C 109.5 . .
H51B C51 H51C 109.5 . .
N1 C6 C5 119.7(2) . .
N1 C6 H6A 120.2 . .
C5 C6 H6A 120.2 . .
H1W1 O1W H2W1 114.9 . .

loop_
_geom_bond_atom_site_label_1
_geom_bond_atom_site_label_2
_geom_bond_distance
_geom_bond_site_symmetry_2
Cu1 Cl1 2.2600(7) 2_664
Cu1 Cl1 2.2600(7) .
Cu1 Cl2 2.2736(7) 2_664
Cu1 Cl2 2.2737(7) .
N1 C2 1.328(3) .
N1 C6 1.334(3) .
N1 H1N 0.9071 .
C2 C3 1.401(4) .
C2 Cl21 1.700(2) .
C3 N31 1.350(3) .
C3 C4 1.391(3) .
N31 H1N3 0.9803 .
N31 H2N3 0.9396 .
C4 C5 1.383(4) .
C4 H4A 0.9300 .
C5 C6 1.379(4) .
C5 C51 1.496(3) .
C51 H51A 0.9600 .
C51 H51B 0.9600 .
C51 H51C 0.9600 .
C6 H6A 0.9300 .
O1W H1W1 0.7963 .
O1W H2W1 0.8912 .

loop_
_geom_hbond_atom_site_label_D
_geom_hbond_atom_site_label_H
_geom_hbond_atom_site_label_A
_geom_hbond_distance_DH
_geom_hbond_distance_HA
_geom_hbond_distance_DA
_geom_hbond_angle_DHA
_geom_hbond_site_symmetry_A
N1 H1N O1W 0.91 1.78 2.677(3) 172.1 .
N31 H1N3 Cl2 0.98 2.38 3.350(3) 169.7 2_675
N31 H2N3 Cl2 0.94 2.71 3.374(2) 128.2 1_565
C4 H4A Cl1 0.93 2.93 3.771(3) 151.1 2_675
C6 H6A O1W 0.93 2.50 3.389(3) 161.1 2_565
O1W H1W1 Cl1 0.80 2.50 3.237(2) 154.2 1_455
O1W H2W1 Cl1 0.89 2.53 3.292(2) 143.5 2_664
O1W H2W1 Cl2 0.89 2.75 3.368(2) 127.2 .

loop_
_geom_torsion_atom_site_label_1
_geom_torsion_atom_site_label_2
_geom_torsion_atom_site_label_3
_geom_torsion_atom_site_label_4
_geom_torsion
C6 N1 C2 C3 -2.6(4)
C6 N1 C2 Cl21 178.37(19)
N1 C2 C3 N31 -177.1(3)
Cl21 C2 C3 N31 1.9(3)
N1 C2 C3 C4 2.8(4)
Cl21 C2 C3 C4 -178.21(19)
N31 C3 C4 C5 179.0(3)
C2 C3 C4 C5 -0.9(4)
C3 C4 C5 C6 -1.2(4)
C3 C4 C5 C51 179.1(3)
C2 N1 C6 C5 0.3(4)
C4 C5 C6 N1 1.6(4)
C51 C5 C6 N1 -178.7(2)
